data_7122315
loop_
_publ_author_name
'Bedekar, Ashutosh'
'Khanvilkar, Aditya N.'

_publ_section_title
;
 Optically pure 2-(quinolin-8-yloxy)cyclohexan-1-ol as a practical agent
 for molecular recognition by NMR and fluorescence spectroscopy
;
_journal_name_full 'Chemical Communications'
_journal_paper_doi 10.1039/C8CC06245E
_journal_year 2018
_chemical_absolute_configuration rm
_chemical_formula_moiety 'C15 H18 N O2, C8 H7 O3'
_chemical_formula_sum 'C23 H25 N O5'
_chemical_formula_weight 395.44
_chemical_name_systematic
;
 ? 
;
_space_group_crystal_system monoclinic
_space_group_IT_number 5
_space_group_name_Hall 'I 2y'
_space_group_name_H-M_alt 'I 1 2 1'
_symmetry_space_group_name_Hall 'I 2y'
_symmetry_space_group_name_H-M 'I 1 2 1'
_atom_sites_solution_hydrogens geom
_atom_sites_solution_primary direct
_atom_sites_solution_secondary difmap
_audit_creation_date 2018-06-30
_audit_creation_method
;
  Olex2 1.1
  (compiled 2011.02.15 svn.r1672, GUI svn.r3494)
;
_audit_update_record
;
2018-07-03 deposited with the CCDC.
2018-09-07 downloaded from the CCDC.
;
_cell_angle_alpha 90.00
_cell_angle_beta 98.908(9)
_cell_angle_gamma 90.00
_cell_formula_units_Z 4
_cell_length_a 10.7133(9)
_cell_length_b 12.3487(8)
_cell_length_c 15.4466(15)
_cell_measurement_reflns_used 949
_cell_measurement_temperature 293(2)
_cell_measurement_theta_max 24.5470
_cell_measurement_theta_min 3.8720
_cell_volume 2018.9(3)
_computing_cell_refinement 'CrysAlisPro 1.171.39.29d (Rigaku OD, 2017)'
_computing_data_collection 'CrysAlisPro 1.171.39.29d (Rigaku OD, 2017)'
_computing_data_reduction 'CrysAlisPro 1.171.39.29d (Rigaku OD, 2017)'
_computing_molecular_graphics
;
O. V. Dolomanov, L. J. Bourhis, R. J. Gildea, J. A. K. Howard and H. Puschmann,
OLEX2: a complete structure solution, refinement and analysis program.
J. Appl. Cryst. (2009). 42, 339-341.
;
_computing_publication_material
;
O. V. Dolomanov, L. J. Bourhis, R. J. Gildea, J. A. K. Howard and H. Puschmann,
OLEX2: a complete structure solution, refinement and analysis program.
J. Appl. Cryst. (2009). 42, 339-341.
;
_computing_structure_refinement 'ShelXL (Sheldrick, 2015)'
_computing_structure_solution 'SHELXS-97 (Sheldrick, 1990)'
_diffrn_ambient_temperature 293(2)
_diffrn_detector 'CCD plate'
_diffrn_detector_area_resol_mean 16.1702
_diffrn_detector_type Eos
_diffrn_measured_fraction_theta_full 0.9972
_diffrn_measured_fraction_theta_max 0.8587
_diffrn_measurement_details
;
List of Runs (angles in degrees, time in seconds):

  # Type    Start    End  Width  t~exp~   \w     \q     \k     \f   Frames
#--------------------------------------------------------------------------
  1  \w     -1.00  81.00   1.00   36.34    --   19.29  57.00-150.00   82
  2  \w      4.00  83.00   1.00   36.34    --   19.29  57.00 120.00   79
  3  \w     -4.00  43.00   1.00   36.34    --  -20.07  57.00-120.00   47
  4  \w    -21.00  18.00   1.00   36.34    --  -20.07 -99.00  30.00   39
;
_diffrn_measurement_device 'four-circle diffractometer'
_diffrn_measurement_device_type 'Xcalibur, Eos, Gemini'
_diffrn_measurement_method '\w scans'
_diffrn_orient_matrix_type 'CrysAlisPro convention (1999,Acta A55,543-557)'
_diffrn_orient_matrix_UB_11 -0.0207136000
_diffrn_orient_matrix_UB_12 0.0035310000
_diffrn_orient_matrix_UB_13 -0.0458174000
_diffrn_orient_matrix_UB_21 -0.0631641000
_diffrn_orient_matrix_UB_22 -0.0088377000
_diffrn_orient_matrix_UB_23 0.0068827000
_diffrn_orient_matrix_UB_31 -0.0084596000
_diffrn_orient_matrix_UB_32 0.0566296000
_diffrn_orient_matrix_UB_33 0.0039232000
_diffrn_radiation_monochromator graphite
_diffrn_radiation_probe x-ray
_diffrn_radiation_type 'Mo K\a'
_diffrn_radiation_wavelength 0.71073
_diffrn_reflns_av_R_equivalents 0.0288
_diffrn_reflns_av_unetI/netI 0.0512
_diffrn_reflns_limit_h_max 14
_diffrn_reflns_limit_h_min -9
_diffrn_reflns_limit_k_max 13
_diffrn_reflns_limit_k_min -16
_diffrn_reflns_limit_l_max 13
_diffrn_reflns_limit_l_min -20
_diffrn_reflns_number 4426
_diffrn_reflns_theta_full 29.04
_diffrn_reflns_theta_max 29.04
_diffrn_reflns_theta_min 3.46
_diffrn_source 'fine-focus sealed X-ray tube'
_diffrn_source_type 'Enhance (Mo) X-ray Source'
_exptl_absorpt_coefficient_mu 0.092
_exptl_absorpt_correction_T_max 1.00000
_exptl_absorpt_correction_T_min 0.57332
_exptl_absorpt_correction_type multi-scan
_exptl_absorpt_process_details
;
CrysAlisPro 1.171.39.29d (Rigaku Oxford Diffraction, 2017)
Empirical absorption correction using spherical harmonics,
 implemented in SCALE3 ABSPACK scaling algorithm.
;
_exptl_crystal_density_diffrn 1.323
_exptl_crystal_density_method 'not measured'
_exptl_crystal_F_000 804
_refine_diff_density_max 0.167
_refine_diff_density_min -0.198
_refine_diff_density_rms 0.041
_refine_ls_abs_structure_details 'Flack H D (1983), Acta Cryst. A39, 876-881'
_refine_ls_abs_structure_Flack 0.5(17)
_refine_ls_extinction_coef 0.0022(8)
_refine_ls_extinction_expression Fc^*^=kFc[1+0.001xFc^2^\l^3^/sin(2\q)]^-1/4^
_refine_ls_extinction_method SHELXL
_refine_ls_goodness_of_fit_ref 1.016
_refine_ls_hydrogen_treatment mixed
_refine_ls_matrix_type full
_refine_ls_number_parameters 269
_refine_ls_number_reflns 3392
_refine_ls_number_restraints 2
_refine_ls_restrained_S_all 1.016
_refine_ls_R_factor_all 0.0950
_refine_ls_R_factor_gt 0.0569
_refine_ls_shift/su_max 0.000
_refine_ls_shift/su_mean 0.000
_refine_ls_structure_factor_coef Fsqd
_refine_ls_weighting_details 'calc w=1/[\s^2^(Fo^2^)+(0.0653P)^2^+0.0000P] where P=(Fo^2^+2Fc^2^)/3'
_refine_ls_weighting_scheme calc
_refine_ls_wR_factor_gt 0.1225
_refine_ls_wR_factor_ref 0.1495
_reflns_number_gt 2199
_reflns_number_total 3392
_reflns_threshold_expression >2sigma(I)
_cod_data_source_file c8cc06245e2.cif
_cod_data_source_block exp_1311
_cod_database_code 7122315
_chemical_oxdiff_formula 'C H N O'
_diffrn_oxdiff_ac3_digest_frames
;
017e049784feef187a8aa5afeffa57bb2a000270204
;
_reflns_odcompleteness_completeness 99.72
_reflns_odcompleteness_iscentric 1
_reflns_odcompleteness_theta 26.32
_olex2_submission_special_instructions 'No special instructions were received'
_oxdiff_exptl_absorpt_empirical_details
;
Empirical correction (ABSPACK) includes:
- Absorption correction using spherical harmonics
- Frame scaling
;
_oxdiff_exptl_absorpt_empirical_full_max 1.758
_oxdiff_exptl_absorpt_empirical_full_min 0.725

loop_
_space_group_symop_id
_space_group_symop_operation_xyz
1 'x, y, z'
2 '-x, y, -z'
3 'x+1/2, y+1/2, z+1/2'
4 '-x+1/2, y+1/2, -z+1/2'

loop_
_atom_site_label
_atom_site_type_symbol
_atom_site_fract_x
_atom_site_fract_y
_atom_site_fract_z
_atom_site_U_iso_or_equiv
_atom_site_adp_type
_atom_site_occupancy
_atom_site_symmetry_multiplicity
_atom_site_calc_flag
_atom_site_refinement_flags
O3 O -0.3143(2) -0.24318(18) -0.42742(17) 0.0605(7) Uani 1 1 d .
O4 O -0.3276(3) -0.7100(2) -0.93026(18) 0.0693(8) Uani 1 1 d .
N6 N -0.2409(3) -0.0519(3) -0.4762(2) 0.0527(7) Uani 1 1 d D
O8 O -0.3009(3) -0.4083(2) -0.54695(17) 0.0782(9) Uani 1 1 d .
H8 H -0.2710 -0.3505 -0.5599 0.117 Uiso 1 1 calc R
O10 O -0.4639(3) -0.5964(2) -0.8813(2) 0.0768(9) Uani 1 1 d .
O12 O -0.5154(3) -0.7284(3) -0.7600(2) 0.0842(9) Uani 1 1 d .
H12 H -0.5511 -0.6758 -0.7850 0.126 Uiso 1 1 calc R
C1 C -0.3973(4) 0.0397(3) -0.4064(2) 0.0515(9) Uani 1 1 d .
C5 C -0.3476(3) -0.3521(2) -0.4048(2) 0.0518(9) Uani 1 1 d .
H5 H -0.4381 -0.3648 -0.4237 0.062 Uiso 1 1 calc R
C7 C -0.3851(3) -0.1581(3) -0.4059(2) 0.0478(8) Uani 1 1 d .
C8 C -0.1960(4) 0.0421(3) -0.4991(3) 0.0603(10) Uani 1 1 d .
H8A H -0.1289 0.0428 -0.5308 0.072 Uiso 1 1 calc R
C10 C -0.3388(3) -0.0567(3) -0.4291(2) 0.0479(8) Uani 1 1 d .
C11 C -0.2885(4) -0.7494(3) -0.7367(3) 0.0592(10) Uani 1 1 d .
C17 C -0.4892(4) -0.1617(3) -0.3661(2) 0.0584(10) Uani 1 1 d .
H17 H -0.5227 -0.2283 -0.3535 0.070 Uiso 1 1 calc R
C18 C -0.4030(4) -0.6807(3) -0.8779(3) 0.0622(10) Uani 1 1 d .
C19 C -0.4102(4) -0.7571(3) -0.8006(3) 0.0657(11) Uani 1 1 d .
H19 H -0.4210 -0.8316 -0.8224 0.079 Uiso 1 1 calc R
C20 C -0.2700(4) -0.4255(3) -0.4554(2) 0.0608(10) Uani 1 1 d .
H20 H -0.1800 -0.4107 -0.4369 0.073 Uiso 1 1 calc R
C25 C -0.3129(4) -0.3726(3) -0.3062(3) 0.0588(10) Uani 1 1 d .
H25A H -0.2235 -0.3597 -0.2878 0.071 Uiso 1 1 calc R
H25B H -0.3600 -0.3239 -0.2740 0.071 Uiso 1 1 calc R
C26 C -0.5014(4) 0.0324(3) -0.3613(2) 0.0623(10) Uani 1 1 d .
H26 H -0.5388 0.0949 -0.3437 0.075 Uiso 1 1 calc R
C27 C -0.3456(4) 0.1384(3) -0.4305(3) 0.0656(12) Uani 1 1 d .
H27 H -0.3792 0.2035 -0.4144 0.079 Uiso 1 1 calc R
C28 C -0.5467(4) -0.0661(3) -0.3438(2) 0.0623(10) Uani 1 1 d .
H28 H -0.6179 -0.0703 -0.3163 0.075 Uiso 1 1 calc R
C0AA C -0.3450(4) -0.4903(3) -0.2876(3) 0.0654(11) Uani 1 1 d .
H0AA H -0.3255 -0.5044 -0.2251 0.078 Uiso 1 1 calc R
H0AB H -0.4347 -0.5028 -0.3058 0.078 Uiso 1 1 calc R
C2 C -0.2474(4) 0.1396(3) -0.4768(3) 0.0705(12) Uani 1 1 d .
H2 H -0.2151 0.2050 -0.4933 0.085 Uiso 1 1 calc R
C4 C -0.1976(5) -0.8294(3) -0.7308(3) 0.0739(13) Uani 1 1 d .
H4 H -0.2128 -0.8921 -0.7641 0.089 Uiso 1 1 calc R
C6 C -0.2633(4) -0.6570(3) -0.6865(3) 0.0676(11) Uani 1 1 d .
H6A H -0.3240 -0.6028 -0.6891 0.081 Uiso 1 1 calc R
C3AA C -0.2974(5) -0.5431(3) -0.4352(3) 0.0776(12) Uani 1 1 d .
H3AA H -0.2460 -0.5902 -0.4656 0.093 Uiso 1 1 calc R
H3AB H -0.3854 -0.5590 -0.4566 0.093 Uiso 1 1 calc R
C1AA C -0.2695(5) -0.5663(3) -0.3367(3) 0.0797(13) Uani 1 1 d .
H1AA H -0.2914 -0.6408 -0.3257 0.096 Uiso 1 1 calc R
H1AB H -0.1800 -0.5568 -0.3160 0.096 Uiso 1 1 calc R
C2AA C -0.0837(5) -0.8167(5) -0.6752(4) 0.0884(16) Uani 1 1 d .
H2A H -0.0237 -0.8717 -0.6703 0.106 Uiso 1 1 calc R
C14 C -0.1481(5) -0.6444(4) -0.6321(3) 0.0839(14) Uani 1 1 d .
H14 H -0.1321 -0.5817 -0.5989 0.101 Uiso 1 1 calc R
C15 C -0.0590(5) -0.7228(6) -0.6272(4) 0.0959(16) Uani 1 1 d .
H15 H 0.0186 -0.7134 -0.5916 0.115 Uiso 1 1 calc R
H6 H -0.204(5) -0.109(3) -0.493(4) 0.13(2) Uiso 1 1 d D

loop_
_atom_site_aniso_label
_atom_site_aniso_U_11
_atom_site_aniso_U_22
_atom_site_aniso_U_33
_atom_site_aniso_U_23
_atom_site_aniso_U_13
_atom_site_aniso_U_12
O3 0.0794(16) 0.0383(13) 0.0707(18) 0.0064(13) 0.0335(15) 0.0011(12)
O4 0.0849(18) 0.0580(16) 0.0714(18) 0.0003(14) 0.0325(16) 0.0055(14)
N6 0.0597(16) 0.0447(17) 0.0538(17) 0.0028(16) 0.0096(15) -0.0003(15)
O8 0.124(3) 0.0583(17) 0.0582(16) 0.0014(14) 0.0311(17) 0.0030(17)
O10 0.0816(18) 0.0674(18) 0.087(2) 0.0150(16) 0.0316(17) 0.0228(15)
O12 0.0715(18) 0.082(2) 0.109(3) 0.0217(19) 0.0456(18) 0.0062(15)
C1 0.065(2) 0.0432(18) 0.0451(19) -0.0038(17) 0.0057(18) 0.0014(17)
C5 0.064(2) 0.0353(18) 0.056(2) 0.0089(16) 0.0093(19) -0.0060(14)
C7 0.060(2) 0.0401(18) 0.0447(18) 0.0025(17) 0.0116(17) -0.0001(15)
C8 0.059(2) 0.051(2) 0.070(3) 0.006(2) 0.0096(19) -0.0110(18)
C10 0.0535(18) 0.0445(17) 0.0458(18) -0.0021(18) 0.0082(16) 0.0003(16)
C11 0.069(2) 0.0476(19) 0.068(2) 0.014(2) 0.033(2) 0.0047(17)
C17 0.070(2) 0.056(2) 0.052(2) 0.004(2) 0.020(2) 0.0009(19)
C18 0.067(2) 0.059(3) 0.064(3) -0.001(2) 0.021(2) -0.0021(19)
C19 0.071(2) 0.051(2) 0.083(3) 0.006(2) 0.035(2) -0.0015(18)
C20 0.082(3) 0.0414(19) 0.059(2) 0.0033(19) 0.014(2) 0.0016(18)
C25 0.072(2) 0.0455(19) 0.058(2) 0.0039(18) 0.007(2) -0.0084(17)
C26 0.072(2) 0.064(2) 0.052(2) -0.012(2) 0.011(2) 0.011(2)
C27 0.079(3) 0.0395(19) 0.077(3) -0.009(2) 0.008(2) -0.0017(18)
C28 0.070(2) 0.069(3) 0.053(2) 0.001(2) 0.0233(18) 0.004(2)
C0AA 0.085(3) 0.051(2) 0.057(2) 0.0115(19) 0.003(2) -0.0122(19)
C2 0.079(3) 0.043(2) 0.086(3) -0.003(2) 0.004(3) -0.0100(19)
C4 0.098(3) 0.060(2) 0.074(3) 0.018(2) 0.044(3) 0.019(2)
C6 0.084(3) 0.056(2) 0.069(3) 0.002(2) 0.033(2) 0.004(2)
C3AA 0.108(3) 0.044(2) 0.086(3) 0.002(2) 0.030(3) 0.000(2)
C1AA 0.104(3) 0.047(2) 0.087(3) 0.012(2) 0.012(3) -0.004(2)
C2AA 0.083(3) 0.108(4) 0.081(3) 0.039(3) 0.034(3) 0.033(3)
C14 0.099(4) 0.092(4) 0.066(3) 0.004(3) 0.031(3) -0.006(3)
C15 0.089(3) 0.129(5) 0.072(3) 0.021(4) 0.022(3) -0.002(4)

loop_
_atom_type_symbol
_atom_type_description
_atom_type_scat_dispersion_real
_atom_type_scat_dispersion_imag
_atom_type_scat_source
C C 0.0033 0.0016 'International Tables Vol C Tables 4.2.6.8 and 6.1.1.4'
H H 0.0000 0.0000 'International Tables Vol C Tables 4.2.6.8 and 6.1.1.4'
N N 0.0061 0.0033 'International Tables Vol C Tables 4.2.6.8 and 6.1.1.4'
O O 0.0106 0.0060 'International Tables Vol C Tables 4.2.6.8 and 6.1.1.4'

loop_
_geom_angle_atom_site_label_1
_geom_angle_atom_site_label_2
_geom_angle_atom_site_label_3
_geom_angle
C7 O3 C5 119.2(3)
C8 N6 C10 121.3(3)
C26 C1 C10 119.0(3)
C26 C1 C27 124.0(4)
C27 C1 C10 117.0(3)
O3 C5 C20 104.7(3)
O3 C5 C25 111.2(3)
C20 C5 C25 110.1(3)
O3 C7 C10 112.9(3)
C17 C7 O3 127.7(3)
C17 C7 C10 119.4(3)
N6 C8 C2 121.2(4)
N6 C10 C1 120.1(3)
N6 C10 C7 120.1(3)
C7 C10 C1 119.7(3)
C4 C11 C19 121.8(4)
C4 C11 C6 118.6(4)
C6 C11 C19 119.5(3)
C7 C17 C28 120.6(4)
O4 C18 C19 115.5(3)
O10 C18 O4 126.6(4)
O10 C18 C19 117.7(4)
O12 C19 C11 111.1(3)
O12 C19 C18 109.3(3)
C11 C19 C18 109.1(3)
O8 C20 C5 111.1(3)
O8 C20 C3AA 108.9(3)
C3AA C20 C5 108.9(3)
C0AA C25 C5 108.5(3)
C28 C26 C1 119.6(4)
C2 C27 C1 121.0(4)
C26 C28 C17 121.6(4)
C1AA C0AA C25 109.9(4)
C27 C2 C8 119.3(4)
C11 C4 C2AA 120.2(4)
C11 C6 C14 120.6(4)
C20 C3AA C1AA 111.5(3)
C0AA C1AA C3AA 110.1(3)
C15 C2AA C4 120.3(5)
C15 C14 C6 120.4(5)
C14 C15 C2AA 119.7(5)

loop_
_geom_bond_atom_site_label_1
_geom_bond_atom_site_label_2
_geom_bond_distance
O3 C5 1.449(4)
O3 C7 1.367(4)
O4 C18 1.280(5)
N6 C8 1.325(5)
N6 C10 1.368(4)
O8 C20 1.418(5)
O10 C18 1.226(5)
O12 C19 1.418(5)
C1 C10 1.414(5)
C1 C26 1.406(5)
C1 C27 1.412(5)
C5 C20 1.524(5)
C5 C25 1.532(5)
C7 C10 1.414(5)
C7 C17 1.355(5)
C8 C2 1.390(6)
C11 C19 1.512(5)
C11 C4 1.380(5)
C11 C6 1.382(5)
C17 C28 1.400(5)
C18 C19 1.533(6)
C20 C3AA 1.523(5)
C25 C0AA 1.531(5)
C26 C28 1.352(6)
C27 C2 1.361(6)
C0AA C1AA 1.518(6)
C4 C2AA 1.388(7)
C6 C14 1.390(6)
C3AA C1AA 1.532(6)
C2AA C15 1.379(8)
C14 C15 1.353(7)
